data_7010698
loop_
_publ_author_name
'Hughes, Russell P.'
'Lindner, Danielle C.'
'Smith, Jeremy M.'
'Zhang, Donghui'
'Incarvito, Christopher D.'
'Lam, Kin-Chung'
'Liable-Sands, Louise M.'
'Sommer, Roger D.'
'Rheingold, Arnold L.'

_publ_section_title
;
 Water, water, everywhere.&#x2020; Synthesis and structures of
 perfluoroalkyl rhodium and iridium(III) compounds containing water
 ligands
;
_journal_issue 15
_journal_name_full 'Journal of the Chemical Society, Dalton Transactions'
_journal_page_first 2270
_journal_paper_doi 10.1039/b102482p
_journal_year 2001
_chemical_formula_sum 'C31 H34 B F11 Ir O2 P'
_chemical_formula_weight 881.56
_chemical_name_systematic
;
?
;
_space_group_IT_number 14
_symmetry_cell_setting monoclinic
_symmetry_space_group_name_Hall '-P 2yn'
_symmetry_space_group_name_H-M 'P 1 21/n 1'
_atom_sites_solution_hydrogens geom
_atom_sites_solution_primary direct
_atom_sites_solution_secondary difmap
_audit_creation_method SHELXL-97
_cell_angle_alpha 90.00
_cell_angle_beta 107.0288(7)
_cell_angle_gamma 90.00
_cell_formula_units_Z 4
_cell_length_a 9.3292(2)
_cell_length_b 35.4589(7)
_cell_length_c 10.4739(2)
_cell_measurement_temperature 173(2)
_cell_measurement_theta_max 28.0
_cell_measurement_theta_min 2.0
_cell_volume 3312.89(12)
_computing_cell_refinement 'Bruker SMART'
_computing_data_collection 'Bruker SMART'
_computing_data_reduction 'Bruker SHELXTL'
_computing_molecular_graphics 'Bruker SHELXTL'
_computing_publication_material 'Bruker SHELXTL'
_computing_structure_refinement 'SHELXL-97 (Sheldrick, 1997)'
_computing_structure_solution 'SHELXS-97 (Sheldrick, 1990)'
_diffrn_ambient_temperature 173(2)
_diffrn_measured_fraction_theta_full 0.960
_diffrn_measured_fraction_theta_max 0.960
_diffrn_measurement_device_type 'CCD area detector'
_diffrn_measurement_method 'phi and omega scans'
_diffrn_radiation_monochromator graphite
_diffrn_radiation_source 'fine-focus sealed tube'
_diffrn_radiation_type MoK\a
_diffrn_radiation_wavelength 0.71073
_diffrn_reflns_av_R_equivalents 0.0435
_diffrn_reflns_av_sigmaI/netI 0.0414
_diffrn_reflns_limit_h_max 10
_diffrn_reflns_limit_h_min -10
_diffrn_reflns_limit_k_max 38
_diffrn_reflns_limit_k_min 0
_diffrn_reflns_limit_l_max 11
_diffrn_reflns_limit_l_min 0
_diffrn_reflns_number 13618
_diffrn_reflns_theta_full 24.00
_diffrn_reflns_theta_max 24.00
_diffrn_reflns_theta_min 2.11
_exptl_absorpt_coefficient_mu 4.165
_exptl_absorpt_correction_T_max 1.000
_exptl_absorpt_correction_T_min 0.584
_exptl_absorpt_correction_type 'Empirical from DIFABS'
_exptl_crystal_colour Yellow
_exptl_crystal_density_diffrn 1.767
_exptl_crystal_density_method 'not measured'
_exptl_crystal_description Plate
_exptl_crystal_F_000 1728
_exptl_crystal_size_max 0.40
_exptl_crystal_size_mid 0.30
_exptl_crystal_size_min 0.20
_refine_diff_density_max 0.944
_refine_diff_density_min -0.884
_refine_diff_density_rms 0.152
_refine_ls_extinction_method none
_refine_ls_goodness_of_fit_ref 1.083
_refine_ls_hydrogen_treatment mixed
_refine_ls_matrix_type full
_refine_ls_number_parameters 411
_refine_ls_number_reflns 4988
_refine_ls_number_restraints 0
_refine_ls_restrained_S_all 1.083
_refine_ls_R_factor_all 0.0415
_refine_ls_R_factor_gt 0.0378
_refine_ls_shift/su_max 0.550
_refine_ls_shift/su_mean 0.032
_refine_ls_structure_factor_coef Fsqd
_refine_ls_weighting_details 'calc w=1/[\s^2^(Fo^2^)+(0.1000P)^2^+0.0000P] where P=(Fo^2^+2Fc^2^)/3'
_refine_ls_weighting_scheme calc
_refine_ls_wR_factor_gt 0.1221
_refine_ls_wR_factor_ref 0.1273
_reflns_number_gt 4632
_reflns_number_total 4988
_reflns_threshold_expression >2sigma(I)
_cod_data_source_file b102482p.txt
_cod_data_source_block rph77
_cod_depositor_comments
;
The following automatic conversions were performed:
'_symmetry_cell_setting' value 'Monoclinic' changed to 'monoclinic'
according to '/home/saulius/struct/CIF-dictionaries/cif_core.dic'
dictionary named 'cif_core.dic' version 2.4.1 from 2010-06-29.

Automatic conversion script
Id: cif_fix_enum 1527 2010-12-29 10:47:43Z saulius 
;
_cod_original_cell_volume 3312.90(13)
_cod_original_sg_symbol_H-M P2(1)/n
_cod_database_code 7010698

loop_
_symmetry_equiv_pos_as_xyz
'x, y, z'
'-x+1/2, y+1/2, -z+1/2'
'-x, -y, -z'
'x-1/2, -y-1/2, z-1/2'

loop_
_atom_site_label
_atom_site_type_symbol
_atom_site_fract_x
_atom_site_fract_y
_atom_site_fract_z
_atom_site_U_iso_or_equiv
_atom_site_adp_type
_atom_site_occupancy
_atom_site_symmetry_multiplicity
_atom_site_calc_flag
_atom_site_refinement_flags
_atom_site_disorder_assembly
_atom_site_disorder_group
Ir1 Ir -0.81230(2) 0.138111(6) 0.429132(18) 0.02005(14) Uani 1 1 d . . .
P1 P -0.89373(14) 0.10204(4) 0.23208(12) 0.0200(3) Uani 1 1 d . . .
O1 O -0.6226(4) 0.15772(11) 0.3621(4) 0.0304(9) Uani 1 1 d . . .
O2 O -0.4045(6) 0.20610(15) 0.4826(5) 0.0576(13) Uani 1 1 d . . .
F1 F -0.7201(3) 0.05773(10) 0.4877(3) 0.0354(8) Uani 1 1 d . . .
F2 F -0.6819(5) 0.09161(11) 0.6661(3) 0.0459(9) Uani 1 1 d . . .
F3 F -0.4466(4) 0.12705(11) 0.6100(3) 0.0385(8) Uani 1 1 d . . .
F4 F -0.4762(4) 0.09050(11) 0.4343(3) 0.0383(8) Uani 1 1 d . . .
F5 F -0.2661(4) 0.06716(14) 0.6494(5) 0.0723(14) Uani 1 1 d . . .
F6 F -0.4510(4) 0.02846(12) 0.5968(4) 0.0588(11) Uani 1 1 d . . .
F7 F -0.4152(5) 0.06362(13) 0.7682(3) 0.0586(11) Uani 1 1 d . . .
C1 C -1.0377(6) 0.15398(18) 0.4410(6) 0.0326(14) Uani 1 1 d . . .
C2 C -0.9425(8) 0.14408(17) 0.5720(7) 0.0330(15) Uani 1 1 d . . .
C3 C -0.8220(6) 0.17160(16) 0.6068(5) 0.0283(12) Uani 1 1 d . . .
C4 C -0.8458(6) 0.19774(16) 0.4980(5) 0.0283(12) Uani 1 1 d . . .
C5 C -0.9790(6) 0.18656(16) 0.3946(5) 0.0274(12) Uani 1 1 d . . .
C6 C -1.1917(7) 0.13599(19) 0.3728(9) 0.048(2) Uani 1 1 d . . .
H6A H -1.2698 0.1497 0.3992 0.073 Uiso 1 1 calc R . .
H6B H -1.1908 0.1095 0.4002 0.073 Uiso 1 1 calc R . .
H6C H -1.2122 0.1373 0.2756 0.073 Uiso 1 1 calc R . .
C7 C -0.9803(9) 0.1160(2) 0.6657(7) 0.0493(18) Uani 1 1 d . . .
H7A H -1.0280 0.1292 0.7248 0.074 Uiso 1 1 calc R . .
H7B H -0.8883 0.1037 0.7193 0.074 Uiso 1 1 calc R . .
H7C H -1.0492 0.0970 0.6138 0.074 Uiso 1 1 calc R . .
C8 C -0.7044(8) 0.1759(2) 0.7423(6) 0.0452(17) Uani 1 1 d . . .
H8A H -0.7431 0.1926 0.7992 0.068 Uiso 1 1 calc R . .
H8B H -0.6129 0.1868 0.7299 0.068 Uiso 1 1 calc R . .
H8C H -0.6818 0.1511 0.7849 0.068 Uiso 1 1 calc R . .
C9 C -0.7537(8) 0.23151(19) 0.4927(7) 0.0438(16) Uani 1 1 d . . .
H9A H -0.7931 0.2533 0.5292 0.066 Uiso 1 1 calc R . .
H9B H -0.7574 0.2366 0.3998 0.066 Uiso 1 1 calc R . .
H9C H -0.6497 0.2269 0.5456 0.066 Uiso 1 1 calc R . .
C10 C -1.0580(8) 0.2103(2) 0.2735(6) 0.0469(17) Uani 1 1 d . . .
H10A H -1.1233 0.2287 0.2985 0.070 Uiso 1 1 calc R . .
H10B H -1.1185 0.1939 0.2027 0.070 Uiso 1 1 calc R . .
H10C H -0.9833 0.2235 0.2411 0.070 Uiso 1 1 calc R . .
C11 C -1.1644(4) 0.12034(9) 0.0300(4) 0.0336(13) Uani 1 1 d G . .
H11A H -1.2051 0.0984 0.0582 0.040 Uiso 1 1 calc R . .
C12 C -1.2525(3) 0.14209(11) -0.0740(4) 0.0443(18) Uani 1 1 d G . .
H12A H -1.3533 0.1350 -0.1169 0.053 Uiso 1 1 calc R . .
C13 C -1.1930(4) 0.17422(10) -0.1152(3) 0.0434(16) Uani 1 1 d G . .
H13A H -1.2532 0.1891 -0.1862 0.052 Uiso 1 1 calc R . .
C14 C -1.0455(4) 0.18459(9) -0.0524(4) 0.0364(14) Uani 1 1 d G . .
H14A H -1.0048 0.2065 -0.0806 0.044 Uiso 1 1 calc R . .
C15 C -0.9574(3) 0.16283(10) 0.0516(3) 0.0300(13) Uani 1 1 d G . .
H15A H -0.8566 0.1699 0.0945 0.036 Uiso 1 1 calc R . .
C16 C -1.0169(4) 0.13071(10) 0.0928(3) 0.0253(12) Uani 1 1 d G . .
C17 C -0.6793(4) 0.04844(10) 0.2084(4) 0.0332(14) Uani 1 1 d G . .
H17A H -0.7135 0.0344 0.2710 0.040 Uiso 1 1 calc R . .
C18 C -0.5640(4) 0.03445(9) 0.1628(4) 0.0374(15) Uani 1 1 d G . .
H18A H -0.5194 0.0108 0.1943 0.045 Uiso 1 1 calc R . .
C19 C -0.5140(4) 0.05500(13) 0.0711(4) 0.0437(17) Uani 1 1 d G . .
H19A H -0.4352 0.0454 0.0400 0.052 Uiso 1 1 calc R . .
C20 C -0.5793(5) 0.08954(13) 0.0251(5) 0.075(3) Uani 1 1 d G . .
H20A H -0.5452 0.1036 -0.0376 0.090 Uiso 1 1 calc R . .
C21 C -0.6946(5) 0.10353(10) 0.0707(4) 0.053(2) Uani 1 1 d G . .
H21A H -0.7393 0.1271 0.0392 0.063 Uiso 1 1 calc R . .
C22 C -0.7446(4) 0.08298(11) 0.1623(3) 0.0256(12) Uani 1 1 d G . .
C23 C -1.0441(4) 0.04971(10) 0.3520(3) 0.0296(12) Uani 1 1 d G . .
H23A H -1.0132 0.0655 0.4285 0.035 Uiso 1 1 calc R . .
C24 C -1.1278(4) 0.01747(11) 0.3549(3) 0.0372(14) Uani 1 1 d G . .
H24A H -1.1542 0.0112 0.4333 0.045 Uiso 1 1 calc R . .
C25 C -1.1730(4) -0.00562(9) 0.2430(4) 0.0397(15) Uani 1 1 d G . .
H25A H -1.2303 -0.0277 0.2449 0.048 Uiso 1 1 calc R . .
C26 C -1.1344(4) 0.00352(10) 0.1283(3) 0.0380(15) Uani 1 1 d G . .
H26A H -1.1653 -0.0123 0.0518 0.046 Uiso 1 1 calc R . .
C27 C -1.0507(4) 0.03576(10) 0.1254(3) 0.0298(12) Uani 1 1 d G . .
H27A H -1.0243 0.0420 0.0470 0.036 Uiso 1 1 calc R . .
C28 C -1.0055(4) 0.05886(8) 0.2373(3) 0.0231(11) Uani 1 1 d G . .
C29 C -0.6759(6) 0.09360(15) 0.5327(5) 0.0243(11) Uani 1 1 d . . .
C30 C -0.5034(6) 0.09325(18) 0.5554(5) 0.0314(13) Uani 1 1 d . . .
C31 C -0.4092(6) 0.06250(18) 0.6424(6) 0.0360(14) Uani 1 1 d . . .
B1 B -0.5825(9) 0.2366(3) 0.1403(8) 0.051(2) Uani 1 1 d . . .
F10 F -0.4418(6) 0.23949(15) 0.2319(5) 0.0728(13) Uiso 1 1 d . A .
F11 F -0.590(3) 0.2259(5) 0.0249(16) 0.131(9) Uani 0.60 1 d P A 1
F12 F -0.6175(8) 0.2772(2) 0.1318(7) 0.0589(18) Uani 0.60 1 d P A 1
F13 F -0.6791(7) 0.2206(2) 0.1978(6) 0.0476(17) Uani 0.60 1 d P A 1
F11' F -0.593(2) 0.2405(7) 0.014(2) 0.083(8) Uani 0.40 1 d P A 2
F12' F -0.7097(18) 0.2473(5) 0.1791(17) 0.101(6) Uani 0.40 1 d P A 2
F13' F -0.6002(16) 0.1930(4) 0.1462(12) 0.078(4) Uani 0.40 1 d P A 2

loop_
_atom_site_aniso_label
_atom_site_aniso_U_11
_atom_site_aniso_U_22
_atom_site_aniso_U_33
_atom_site_aniso_U_23
_atom_site_aniso_U_13
_atom_site_aniso_U_12
Ir1 0.0207(2) 0.0216(2) 0.0192(2) -0.00213(6) 0.00796(13) -0.00264(7)
P1 0.0184(6) 0.0231(8) 0.0195(6) -0.0026(5) 0.0071(5) 0.0004(5)
O1 0.033(2) 0.024(2) 0.038(2) 0.0014(17) 0.0155(17) -0.0083(17)
O2 0.055(3) 0.044(3) 0.068(3) -0.004(2) 0.009(2) -0.016(2)
F1 0.0287(17) 0.027(2) 0.049(2) 0.0018(15) 0.0087(14) -0.0037(14)
F2 0.060(2) 0.054(3) 0.0311(19) 0.0127(16) 0.0242(17) 0.0107(18)
F3 0.038(2) 0.034(2) 0.0344(19) 0.0028(16) -0.0038(15) -0.0119(17)
F4 0.0282(18) 0.057(3) 0.0325(18) 0.0015(16) 0.0137(14) -0.0044(16)
F5 0.023(2) 0.082(4) 0.102(4) 0.039(3) 0.004(2) 0.002(2)
F6 0.046(2) 0.039(3) 0.076(3) -0.005(2) -0.004(2) 0.0083(18)
F7 0.075(3) 0.054(3) 0.035(2) 0.0127(18) -0.0032(18) 0.008(2)
C1 0.028(3) 0.031(4) 0.045(4) -0.013(3) 0.021(3) 0.003(3)
C2 0.040(4) 0.028(4) 0.042(4) -0.004(3) 0.028(3) -0.003(3)
C3 0.041(3) 0.028(3) 0.018(2) -0.012(2) 0.014(2) -0.002(2)
C4 0.038(3) 0.020(3) 0.031(3) -0.009(2) 0.018(2) 0.004(2)
C5 0.031(3) 0.027(3) 0.028(3) -0.005(2) 0.016(2) 0.006(2)
C6 0.020(4) 0.059(5) 0.072(5) -0.029(3) 0.022(4) -0.006(3)
C7 0.074(5) 0.041(4) 0.048(4) 0.003(3) 0.042(4) -0.009(4)
C8 0.064(4) 0.042(4) 0.026(3) -0.008(3) 0.007(3) 0.002(3)
C9 0.053(4) 0.029(4) 0.055(4) -0.009(3) 0.024(3) 0.000(3)
C10 0.048(4) 0.044(4) 0.045(4) 0.002(3) 0.008(3) 0.028(3)
C11 0.034(3) 0.031(4) 0.033(3) -0.002(3) 0.006(2) 0.000(3)
C12 0.034(4) 0.049(5) 0.044(4) -0.003(3) 0.002(3) 0.007(3)
C13 0.050(4) 0.046(4) 0.028(3) 0.004(3) 0.002(3) 0.016(3)
C14 0.055(4) 0.021(3) 0.036(3) 0.004(2) 0.018(3) 0.010(3)
C15 0.034(3) 0.029(3) 0.028(3) -0.007(2) 0.009(2) 0.003(2)
C16 0.026(3) 0.025(3) 0.024(3) -0.003(2) 0.005(2) 0.001(2)
C17 0.030(3) 0.042(4) 0.029(3) -0.004(3) 0.011(2) 0.003(3)
C18 0.037(3) 0.038(4) 0.040(3) -0.001(3) 0.017(3) 0.011(3)
C19 0.042(4) 0.046(4) 0.051(4) 0.004(3) 0.026(3) 0.018(3)
C20 0.077(6) 0.094(7) 0.083(6) 0.051(5) 0.069(5) 0.041(5)
C21 0.054(5) 0.052(6) 0.066(5) 0.032(3) 0.039(4) 0.025(3)
C22 0.017(3) 0.040(4) 0.021(3) -0.002(2) 0.007(2) -0.003(2)
C23 0.022(3) 0.033(4) 0.034(3) -0.004(2) 0.008(2) -0.001(2)
C24 0.032(3) 0.041(4) 0.039(3) 0.014(3) 0.011(3) 0.001(3)
C25 0.033(3) 0.030(4) 0.053(4) 0.007(3) 0.008(3) -0.007(3)
C26 0.027(3) 0.033(4) 0.051(4) -0.013(3) 0.007(3) -0.004(3)
C27 0.027(3) 0.031(3) 0.036(3) -0.004(2) 0.017(2) -0.006(2)
C28 0.018(2) 0.024(3) 0.026(3) 0.001(2) 0.004(2) 0.004(2)
C29 0.031(3) 0.018(3) 0.024(2) 0.001(2) 0.008(2) -0.006(2)
C30 0.026(3) 0.041(4) 0.025(3) -0.002(2) 0.003(2) -0.006(2)
C31 0.024(3) 0.041(4) 0.040(3) -0.003(3) 0.005(2) -0.005(3)
B1 0.040(4) 0.079(7) 0.035(4) 0.013(4) 0.013(3) -0.003(4)
F11 0.228(17) 0.123(15) 0.067(9) -0.058(10) 0.083(10) -0.090(12)
F12 0.049(4) 0.050(5) 0.080(5) 0.010(4) 0.023(4) -0.010(3)
F13 0.036(4) 0.058(5) 0.044(4) 0.021(3) 0.005(3) -0.013(3)
F11' 0.070(9) 0.13(2) 0.044(8) 0.035(11) 0.007(6) -0.061(10)
F12' 0.098(11) 0.115(14) 0.105(11) 0.020(10) 0.054(9) 0.064(11)
F13' 0.099(9) 0.054(8) 0.075(8) 0.008(6) 0.016(7) -0.032(7)

loop_
_atom_type_symbol
_atom_type_description
_atom_type_scat_dispersion_real
_atom_type_scat_dispersion_imag
_atom_type_scat_source
C C 0.0033 0.0016 'International Tables Vol C Tables 4.2.6.8 and 6.1.1.4'
H H 0.0000 0.0000 'International Tables Vol C Tables 4.2.6.8 and 6.1.1.4'
B B 0.0013 0.0007 'International Tables Vol C Tables 4.2.6.8 and 6.1.1.4'
O O 0.0106 0.0060 'International Tables Vol C Tables 4.2.6.8 and 6.1.1.4'
F F 0.0171 0.0103 'International Tables Vol C Tables 4.2.6.8 and 6.1.1.4'
P P 0.1023 0.0942 'International Tables Vol C Tables 4.2.6.8 and 6.1.1.4'
Ir Ir -1.4442 7.9887 'International Tables Vol C Tables 4.2.6.8 and 6.1.1.4'

loop_
_geom_angle_atom_site_label_1
_geom_angle_atom_site_label_2
_geom_angle_atom_site_label_3
_geom_angle
_geom_angle_site_symmetry_1
_geom_angle_site_symmetry_3
_geom_angle_publ_flag
C29 Ir1 C2 95.3(2) . . ?
C29 Ir1 O1 88.88(18) . . ?
C2 Ir1 O1 147.6(2) . . ?
C29 Ir1 C1 126.8(2) . . ?
C2 Ir1 C1 38.2(2) . . ?
O1 Ir1 C1 143.5(2) . . ?
C29 Ir1 C3 97.7(2) . . ?
C2 Ir1 C3 38.3(2) . . ?
O1 Ir1 C3 109.34(18) . . ?
C1 Ir1 C3 63.1(2) . . ?
C29 Ir1 C5 157.7(2) . . ?
C2 Ir1 C5 63.1(2) . . ?
O1 Ir1 C5 106.68(18) . . ?
C1 Ir1 C5 37.0(2) . . ?
C3 Ir1 C5 62.5(2) . . ?
C29 Ir1 C4 130.2(2) . . ?
C2 Ir1 C4 62.7(2) . . ?
O1 Ir1 C4 90.32(17) . . ?
C1 Ir1 C4 61.8(2) . . ?
C3 Ir1 C4 37.0(2) . . ?
C5 Ir1 C4 36.93(19) . . ?
C29 Ir1 P1 92.03(15) . . ?
C2 Ir1 P1 123.24(18) . . ?
O1 Ir1 P1 88.57(11) . . ?
C1 Ir1 P1 96.84(16) . . ?
C3 Ir1 P1 159.65(15) . . ?
C5 Ir1 P1 103.92(14) . . ?
C4 Ir1 P1 137.71(14) . . ?
C28 P1 C16 104.38(16) . . ?
C28 P1 C22 101.57(17) . . ?
C16 P1 C22 104.35(17) . . ?
C28 P1 Ir1 117.41(11) . . ?
C16 P1 Ir1 110.79(13) . . ?
C22 P1 Ir1 116.80(14) . . ?
C5 C1 C2 109.3(5) . . ?
C5 C1 C6 125.2(6) . . ?
C2 C1 C6 124.8(6) . . ?
C5 C1 Ir1 73.8(3) . . ?
C2 C1 Ir1 70.2(3) . . ?
C6 C1 Ir1 129.7(4) . . ?
C1 C2 C3 106.9(5) . . ?
C1 C2 C7 125.6(6) . . ?
C3 C2 C7 126.2(6) . . ?
C1 C2 Ir1 71.6(3) . . ?
C3 C2 Ir1 72.2(3) . . ?
C7 C2 Ir1 131.3(5) . . ?
C4 C3 C2 107.8(5) . . ?
C4 C3 C8 125.2(5) . . ?
C2 C3 C8 126.4(6) . . ?
C4 C3 Ir1 73.5(3) . . ?
C2 C3 Ir1 69.5(3) . . ?
C8 C3 Ir1 129.4(4) . . ?
C3 C4 C5 108.5(5) . . ?
C3 C4 C9 126.4(5) . . ?
C5 C4 C9 125.0(5) . . ?
C3 C4 Ir1 69.5(3) . . ?
C5 C4 Ir1 71.1(3) . . ?
C9 C4 Ir1 126.9(4) . . ?
C1 C5 C4 107.4(5) . . ?
C1 C5 C10 126.3(6) . . ?
C4 C5 C10 125.0(5) . . ?
C1 C5 Ir1 69.3(3) . . ?
C4 C5 Ir1 72.0(3) . . ?
C10 C5 Ir1 133.8(4) . . ?
C12 C11 C16 120.0 . . ?
C13 C12 C11 120.0 . . ?
C12 C13 C14 120.0 . . ?
C13 C14 C15 120.0 . . ?
C16 C15 C14 120.0 . . ?
C15 C16 C11 120.0 . . ?
C15 C16 P1 118.5(2) . . ?
C11 C16 P1 121.5(2) . . ?
C18 C17 C22 120.0 . . ?
C19 C18 C17 120.0 . . ?
C20 C19 C18 120.0 . . ?
C19 C20 C21 120.0 . . ?
C22 C21 C20 120.0 . . ?
C21 C22 C17 120.0 . . ?
C21 C22 P1 121.13(19) . . ?
C17 C22 P1 118.81(19) . . ?
C24 C23 C28 120.0 . . ?
C23 C24 C25 120.0 . . ?
C24 C25 C26 120.0 . . ?
C25 C26 C27 120.0 . . ?
C28 C27 C26 120.0 . . ?
C27 C28 C23 120.0 . . ?
C27 C28 P1 119.60(18) . . ?
C23 C28 P1 120.40(18) . . ?
F1 C29 F2 101.4(4) . . ?
F1 C29 C30 103.7(4) . . ?
F2 C29 C30 100.8(4) . . ?
F1 C29 Ir1 116.0(3) . . ?
F2 C29 Ir1 110.6(4) . . ?
C30 C29 Ir1 121.6(4) . . ?
F4 C30 F3 107.3(4) . . ?
F4 C30 C31 105.8(5) . . ?
F3 C30 C31 107.0(4) . . ?
F4 C30 C29 108.9(4) . . ?
F3 C30 C29 108.3(5) . . ?
C31 C30 C29 119.1(5) . . ?
F6 C31 F5 108.8(5) . . ?
F6 C31 F7 107.0(5) . . ?
F5 C31 F7 105.9(5) . . ?
F6 C31 C30 112.5(5) . . ?
F5 C31 C30 109.8(5) . . ?
F7 C31 C30 112.7(5) . . ?
F11 B1 F11' 23.7(16) . . ?
F11 B1 F13 116.8(11) . . ?
F11' B1 F13 129.5(10) . . ?
F11 B1 F10 117.7(13) . . ?
F11' B1 F10 118.0(10) . . ?
F13 B1 F10 110.1(6) . . ?
F11 B1 F12' 123.1(14) . . ?
F11' B1 F12' 116.2(14) . . ?
F13 B1 F12' 42.1(8) . . ?
F10 B1 F12' 119.1(10) . . ?
F11 B1 F12 106.8(11) . . ?
F11' B1 F12 83.4(13) . . ?
F13 B1 F12 105.8(8) . . ?
F10 B1 F12 96.7(7) . . ?
F12' B1 F12 64.2(9) . . ?
F11 B1 F13' 76.2(11) . . ?
F11' B1 F13' 99.7(13) . . ?
F13 B1 F13' 58.1(7) . . ?
F10 B1 F13' 97.8(7) . . ?
F12' B1 F13' 98.5(11) . . ?
F12 B1 F13' 161.4(9) . . ?

loop_
_geom_bond_atom_site_label_1
_geom_bond_atom_site_label_2
_geom_bond_distance
_geom_bond_site_symmetry_2
_geom_bond_publ_flag
Ir1 C29 2.116(5) . ?
Ir1 C2 2.196(6) . ?
Ir1 O1 2.200(4) . ?
Ir1 C1 2.215(5) . ?
Ir1 C3 2.232(5) . ?
Ir1 C5 2.274(5) . ?
Ir1 C4 2.285(5) . ?
Ir1 P1 2.3568(13) . ?
P1 C28 1.862(3) . ?
P1 C16 1.871(3) . ?
P1 C22 1.876(3) . ?
F1 C29 1.377(6) . ?
F2 C29 1.416(6) . ?
F3 C30 1.366(7) . ?
F4 C30 1.367(6) . ?
F5 C31 1.326(7) . ?
F6 C31 1.314(7) . ?
F7 C31 1.336(7) . ?
C1 C5 1.424(9) . ?
C1 C2 1.443(9) . ?
C1 C6 1.542(9) . ?
C2 C3 1.452(8) . ?
C2 C7 1.510(9) . ?
C3 C4 1.435(8) . ?
C3 C8 1.526(8) . ?
C4 C5 1.444(8) . ?
C4 C9 1.485(8) . ?
C5 C10 1.521(8) . ?
C11 C12 1.3900 . ?
C11 C16 1.3900 . ?
C12 C13 1.3900 . ?
C13 C14 1.3900 . ?
C14 C15 1.3900 . ?
C15 C16 1.3900 . ?
C17 C18 1.3900 . ?
C17 C22 1.3900 . ?
C18 C19 1.3900 . ?
C19 C20 1.3900 . ?
C20 C21 1.3900 . ?
C21 C22 1.3900 . ?
C23 C24 1.3900 . ?
C23 C28 1.3900 . ?
C24 C25 1.3900 . ?
C25 C26 1.3900 . ?
C26 C27 1.3900 . ?
C27 C28 1.3900 . ?
C29 C30 1.557(8) . ?
C30 C31 1.524(9) . ?
B1 F11 1.249(18) . ?
B1 F11' 1.30(2) . ?
B1 F13 1.348(10) . ?
B1 F10 1.385(9) . ?
B1 F12' 1.415(16) . ?
B1 F12 1.474(12) . ?
B1 F13' 1.558(15) . ?
